data_7009184
loop_
_publ_author_name
'Baum, Gerhard'
'Constable, Edwin C.'
'Fenske, Dieter'
'Housecroft, Catherine E.'
'Kulke, Torsten'
'Neuburger, Markus'
'Zehnder, Margareta'

_publ_section_title
;
 Regio- and diastereo-selective formation of dicopper(I) and
 disilver(I) double helicates with chiral 6-substituted
 2,2'&#x2236;6',2&#x2033;-terpyridines
;
_journal_issue 6
_journal_name_full 'Journal of the Chemical Society, Dalton Transactions'
_journal_page_first 945
_journal_paper_doi 10.1039/a909158k
_journal_year 2000
_chemical_compound_source
;
?
;
_chemical_formula_moiety ' C25 H27 N3 O '
_chemical_formula_sum 'C25 H27 N3 O'
_chemical_formula_weight 385.51
_chemical_name_systematic
;
 ?
;
_space_group_IT_number 4
_symmetry_cell_setting monoclinic
_symmetry_space_group_name_Hall 'P 2yb'
_symmetry_space_group_name_H-M 'P 1 21 1'
_audit_creation_date 98-03-25
_audit_creation_method CRYSTALS
_cell_angle_alpha 90
_cell_angle_beta 105.390(7)
_cell_angle_gamma 90
_cell_formula_units_Z 4
_cell_length_a 13.190(2)
_cell_length_b 7.750(1)
_cell_length_c 21.469(1)
_cell_measurement_reflns_used 25
_cell_measurement_temperature 293
_cell_measurement_theta_max 43
_cell_measurement_theta_min 23
_cell_volume 2115.9(4)
_diffrn_ambient_temperature 293
_diffrn_measurement_method 2\q/\w
_diffrn_radiation_type 'Cu K\a'
_diffrn_radiation_wavelength 1.54180
_diffrn_reflns_av_R_equivalents 0.02
_diffrn_reflns_limit_h_max 0
_diffrn_reflns_limit_h_min -16
_diffrn_reflns_limit_k_max 9
_diffrn_reflns_limit_k_min 0
_diffrn_reflns_limit_l_max 26
_diffrn_reflns_limit_l_min -25
_diffrn_reflns_number 5028
_diffrn_reflns_theta_max 74.33
_diffrn_reflns_theta_min 2.19
_diffrn_standards_decay_% 3.47
_diffrn_standards_interval_time 120
_diffrn_standards_number 3
_exptl_absorpt_coefficient_mu 0.55
_exptl_absorpt_correction_T_max 1.00
_exptl_absorpt_correction_T_min 0.94
_exptl_absorpt_correction_type empirical
_exptl_absorpt_process_details '\y scan'
_exptl_crystal_colour ' colourless '
_exptl_crystal_density_diffrn 1.21
_exptl_crystal_description ' needle '
_exptl_crystal_F_000 824
_exptl_crystal_size_max 0.55
_exptl_crystal_size_mid 0.38
_exptl_crystal_size_min 0.26
_refine_diff_density_max 0.33
_refine_diff_density_min -0.31
_refine_ls_abs_structure_details 'not determined'
_refine_ls_extinction_method None
_refine_ls_goodness_of_fit_obs 0.7580
_refine_ls_number_parameters 524
_refine_ls_number_reflns 3496
_refine_ls_R_factor_obs 0.0544
_refine_ls_shift/esd_max 0.117820
_refine_ls_structure_factor_coef F
_refine_ls_wR_factor_obs 0.0652
_reflns_limit_h_max 15
_reflns_limit_h_min -16
_reflns_limit_k_max 9
_reflns_limit_k_min 0
_reflns_limit_l_max 26
_reflns_limit_l_min 0
_reflns_number_observed 3496
_reflns_number_total 4274
_reflns_observed_criterion >3.00\s(I)
_cod_data_source_file a909158k.txt
_cod_data_source_block TKA38
_cod_original_cell_volume 2116.1(4)
_cod_original_sg_symbol_H-M 'P 21'
_cod_original_formula_sum ' C25 H27 N3 O '
_cod_database_code 7009184

loop_
_symmetry_equiv_pos_as_xyz
x,y,z
-x,y+1/2,-z

loop_
_atom_site_aniso_label
_atom_site_aniso_U_11
_atom_site_aniso_U_22
_atom_site_aniso_U_33
_atom_site_aniso_U_23
_atom_site_aniso_U_13
_atom_site_aniso_U_12
N1 0.059(1) 0.083(2) 0.045(1) 0.001(1) 0.015(1) -0.004(2)
C1 0.068(2) 0.089(3) 0.047(2) 0.002(2) 0.013(1) -0.003(2)
C2 0.060(2) 0.082(3) 0.060(2) 0.005(2) 0.005(1) -0.001(2)
C3 0.062(2) 0.079(3) 0.069(2) 0.001(2) 0.020(2) 0.009(2)
C4 0.062(2) 0.073(2) 0.051(2) 0.003(2) 0.017(1) 0.005(2)
C5 0.053(1) 0.057(2) 0.048(1) 0.000(1) 0.014(1) -0.007(1)
N2 0.054(1) 0.055(2) 0.049(1) 0.004(1) 0.016(1) 0.004(1)
C6 0.051(1) 0.053(2) 0.052(2) 0.003(1) 0.015(1) -0.006(1)
C7 0.059(2) 0.070(2) 0.052(2) 0.000(2) 0.021(1) -0.003(2)
C8 0.056(2) 0.074(2) 0.068(2) 0.001(2) 0.025(1) 0.005(2)
C9 0.053(1) 0.069(2) 0.058(2) 0.010(2) 0.016(1) 0.004(2)
C10 0.051(1) 0.055(2) 0.054(2) 0.005(2) 0.016(1) -0.000(1)
N3 0.051(1) 0.062(2) 0.050(1) 0.006(1) 0.017(1) 0.003(1)
C11 0.050(1) 0.057(2) 0.052(2) 0.004(2) 0.014(1) -0.001(1)
C12 0.065(2) 0.071(3) 0.059(2) 0.007(2) 0.017(1) 0.014(2)
C13 0.073(2) 0.069(2) 0.065(2) -0.001(2) 0.029(2) 0.012(2)
C14 0.068(2) 0.066(2) 0.053(2) -0.002(2) 0.022(1) 0.001(2)
C15 0.052(1) 0.060(2) 0.046(1) 0.005(1) 0.011(1) -0.002(1)
O1 0.066(1) 0.076(2) 0.049(1) 0.007(1) 0.0185(9) 0.012(1)
C16 0.056(1) 0.085(2) 0.049(2) 0.014(2) 0.021(1) 0.014(2)
C17 0.093(3) 0.130(4) 0.147(4) 0.071(4) 0.076(3) 0.035(3)
C18 0.059(2) 0.132(5) 0.160(5) 0.056(4) 0.049(3) 0.022(3)
C19 0.076(3) 0.130(6) 0.177(6) -0.023(5) -0.031(3) 0.014(4)
C20 0.107(3) 0.115(4) 0.057(2) -0.002(2) -0.007(2) 0.034(3)
C21 0.067(2) 0.072(2) 0.053(2) 0.011(2) 0.021(1) 0.007(2)
C22 0.069(2) 0.097(3) 0.060(2) 0.019(2) 0.022(2) 0.023(2)
C23 0.132(4) 0.167(6) 0.077(3) -0.024(3) 0.020(3) 0.074(4)
C24 0.104(3) 0.099(4) 0.092(3) 0.015(3) 0.025(3) 0.034(3)
C25 0.113(4) 0.086(3) 0.151(4) 0.024(3) 0.070(3) 0.001(3)
N101 0.067(2) 0.077(2) 0.052(1) 0.009(1) 0.016(1) -0.001(2)
C101 0.079(2) 0.091(3) 0.051(2) 0.012(2) 0.015(2) 0.003(2)
C102 0.068(2) 0.080(3) 0.063(2) 0.014(2) 0.005(2) 0.006(2)
C103 0.062(2) 0.086(3) 0.069(2) 0.009(2) 0.018(2) 0.014(2)
C104 0.059(2) 0.066(2) 0.054(2) 0.003(2) 0.016(1) 0.005(2)
C105 0.053(1) 0.056(2) 0.049(2) 0.002(1) 0.016(1) -0.006(1)
N102 0.049(1) 0.061(2) 0.048(1) 0.000(1) 0.014(1) -0.001(1)
C106 0.051(1) 0.056(2) 0.052(2) -0.002(1) 0.017(1) -0.004(1)
C107 0.060(2) 0.067(2) 0.050(2) 0.000(2) 0.021(1) 0.000(2)
C108 0.057(2) 0.073(2) 0.061(2) 0.001(2) 0.026(1) 0.008(2)
C109 0.052(1) 0.064(2) 0.062(2) 0.003(2) 0.017(1) 0.011(2)
C110 0.049(1) 0.054(2) 0.051(2) 0.002(1) 0.016(1) -0.001(1)
N103 0.053(1) 0.064(2) 0.047(1) 0.003(1) 0.016(1) 0.004(1)
C111 0.048(1) 0.058(2) 0.050(1) 0.003(2) 0.016(1) -0.001(1)
C112 0.056(2) 0.061(2) 0.064(2) 0.004(2) 0.020(1) 0.007(2)
C113 0.065(2) 0.067(2) 0.070(2) -0.003(2) 0.034(2) 0.008(2)
C114 0.065(2) 0.065(2) 0.053(2) -0.002(2) 0.024(1) -0.003(2)
C115 0.053(1) 0.057(2) 0.051(2) -0.001(1) 0.014(1) -0.003(2)
O101 0.072(1) 0.080(2) 0.046(1) 0.002(1) 0.018(1) 0.015(1)
C116 0.056(2) 0.072(2) 0.042(1) 0.006(1) 0.014(1) 0.010(2)
C117 0.056(2) 0.090(3) 0.060(2) -0.013(2) -0.001(1) 0.011(2)
C118 0.070(2) 0.075(2) 0.074(2) -0.006(2) 0.011(2) -0.004(2)
C119 0.087(3) 0.099(4) 0.098(3) 0.018(3) 0.039(2) -0.009(3)
C120 0.079(2) 0.098(3) 0.049(2) 0.014(2) 0.022(1) 0.016(2)
C121 0.051(1) 0.076(2) 0.049(1) 0.004(2) 0.007(1) -0.002(2)
C122 0.061(2) 0.077(3) 0.057(2) 0.009(2) 0.016(1) 0.015(2)
C123 0.101(3) 0.111(4) 0.088(2) 0.018(3) 0.051(2) 0.037(3)
C124 0.081(2) 0.115(4) 0.088(3) 0.023(3) 0.019(2) 0.035(3)
C125 0.063(2) 0.120(4) 0.104(3) -0.008(3) 0.001(2) -0.012(3)

loop_
_atom_site_label
_atom_site_fract_x
_atom_site_fract_y
_atom_site_fract_z
_atom_site_U_iso_or_equiv
_atom_site_occupancy
_atom_site_thermal_displace_type
N1 0.4591(2) 0.6333(5) -0.3207(1) 0.0621 1.0000 Uani
C1 0.3781(3) 0.7092(6) -0.3628(2) 0.0686 1.0000 Uani
C2 0.2886(3) 0.7657(6) -0.3475(2) 0.0696 1.0000 Uani
C3 0.2835(3) 0.7461(6) -0.2849(2) 0.0696 1.0000 Uani
C4 0.3663(3) 0.6707(6) -0.2404(1) 0.0618 1.0000 Uani
C5 0.4526(2) 0.6140(5) -0.2601(1) 0.0524 1.0000 Uani
N2 0.5421(2) 0.5239(4) -0.1523(1) 0.0522 1.0000 Uani
C6 0.5438(2) 0.5296(5) -0.2142(1) 0.0513 1.0000 Uani
C7 0.6262(2) 0.4581(5) -0.2354(1) 0.0591 1.0000 Uani
C8 0.7086(3) 0.3823(6) -0.1908(2) 0.0643 1.0000 Uani
C9 0.7084(2) 0.3791(5) -0.1267(2) 0.0597 1.0000 Uani
C10 0.6228(2) 0.4506(5) -0.1090(1) 0.0530 1.0000 Uani
N3 0.6843(2) 0.3408(4) -0.0005(1) 0.0538 1.0000 Uani
C11 0.6172(2) 0.4481(5) -0.0408(1) 0.0527 1.0000 Uani
C12 0.5458(3) 0.5508(5) -0.0204(2) 0.0650 1.0000 Uani
C13 0.5460(3) 0.5428(6) 0.0441(2) 0.0671 1.0000 Uani
C14 0.6131(3) 0.4357(5) 0.0853(1) 0.0613 1.0000 Uani
C15 0.6807(2) 0.3353(5) 0.0599(1) 0.0531 1.0000 Uani
O1 0.7454(2) 0.2258(4) 0.1014(1) 0.0629 1.0000 Uani
C16 0.7979(2) 0.0962(6) 0.0731(1) 0.0619 1.0000 Uani
C17 0.8981(4) 0.1612(8) 0.0569(3) 0.1149 1.0000 Uani
C18 0.9826(3) 0.0375(9) 0.0960(3) 0.1134 1.0000 Uani
C19 1.0030(4) 0.089(1) 0.1662(4) 0.1398 1.0000 Uani
C20 0.9039(4) 0.0319(8) 0.1826(2) 0.0989 1.0000 Uani
C21 0.8373(3) -0.0487(5) 0.1211(1) 0.0627 1.0000 Uani
C22 0.9217(3) -0.1323(7) 0.0922(2) 0.0742 1.0000 Uani
C23 0.8792(5) -0.204(1) 0.0249(2) 0.1271 1.0000 Uani
C24 0.9861(4) -0.2761(8) 0.1318(2) 0.0984 1.0000 Uani
C25 0.7498(4) -0.1624(8) 0.1310(3) 0.1102 1.0000 Uani
N101 0.5618(2) 0.0045(5) -0.1782(1) 0.0652 1.0000 Uani
C101 0.6455(3) -0.0686(7) -0.1383(2) 0.0738 1.0000 Uani
C102 0.7308(3) -0.1281(6) -0.1571(2) 0.0726 1.0000 Uani
C103 0.7295(3) -0.1131(6) -0.2207(2) 0.0721 1.0000 Uani
C104 0.6446(2) -0.0375(5) -0.2636(2) 0.0597 1.0000 Uani
C105 0.5624(2) 0.0208(5) -0.2402(1) 0.0525 1.0000 Uani
N102 0.4648(2) 0.1083(4) -0.3470(1) 0.0525 1.0000 Uani
C106 0.4690(2) 0.1051(5) -0.2839(1) 0.0521 1.0000 Uani
C107 0.3894(2) 0.1768(5) -0.2601(1) 0.0575 1.0000 Uani
C108 0.3053(2) 0.2528(6) -0.3021(2) 0.0620 1.0000 Uani
C109 0.3002(2) 0.2568(5) -0.3676(2) 0.0588 1.0000 Uani
C110 0.3816(2) 0.1826(5) -0.3880(1) 0.0508 1.0000 Uani
N103 0.3080(2) 0.2824(4) -0.4970(1) 0.0542 1.0000 Uani
C111 0.3794(2) 0.1783(5) -0.4577(1) 0.0515 1.0000 Uani
C112 0.4464(2) 0.0755(5) -0.4806(2) 0.0592 1.0000 Uani
C113 0.4397(3) 0.0766(6) -0.5464(2) 0.0640 1.0000 Uani
C114 0.3687(3) 0.1824(5) -0.5865(1) 0.0591 1.0000 Uani
C115 0.3034(2) 0.2819(5) -0.5596(1) 0.0534 1.0000 Uani
O101 0.2325(2) 0.3852(4) -0.6003(1) 0.0657 1.0000 Uani
C116 0.1748(2) 0.5073(5) -0.5716(1) 0.0565 1.0000 Uani
C117 0.2420(3) 0.6558(6) -0.5374(2) 0.0720 1.0000 Uani
C118 0.1862(3) 0.8158(6) -0.5724(2) 0.0746 1.0000 Uani
C119 0.2077(4) 0.8185(7) -0.6388(2) 0.0919 1.0000 Uani
C120 0.1401(3) 0.6697(6) -0.6741(2) 0.0741 1.0000 Uani
C121 0.0880(2) 0.5946(5) -0.6244(1) 0.0599 1.0000 Uani
C122 0.0699(3) 0.7602(6) -0.5881(2) 0.0650 1.0000 Uani
C123 0.0302(4) 0.7280(8) -0.5283(2) 0.0948 1.0000 Uani
C124 -0.0051(4) 0.8914(8) -0.6293(2) 0.0954 1.0000 Uani
C125 -0.0054(3) 0.4811(9) -0.6531(2) 0.0998 1.0000 Uani
H11 0.3827 0.7253 -0.4063 0.0660 1.0000 Uiso
H21 0.2317 0.8171 -0.3796 0.0667 1.0000 Uiso
H31 0.2227 0.7847 -0.2723 0.0698 1.0000 Uiso
H41 0.3643 0.6575 -0.1963 0.0615 1.0000 Uiso
H71 0.6253 0.4619 -0.2803 0.0599 1.0000 Uiso
H81 0.7658 0.3318 -0.2042 0.0656 1.0000 Uiso
H91 0.7659 0.3287 -0.0948 0.0596 1.0000 Uiso
H121 0.4978 0.6249 -0.0501 0.0649 1.0000 Uiso
H131 0.4984 0.6136 0.0597 0.0690 1.0000 Uiso
H141 0.6141 0.4291 0.1301 0.0620 1.0000 Uiso
H161 0.7432 0.0652 0.0354 0.0615 1.0000 Uiso
H171 0.9132 0.2785 0.0707 0.1210 1.0000 Uiso
H172 0.8921 0.1524 0.0115 0.1210 1.0000 Uiso
H181 1.0460 0.0349 0.0821 0.1079 1.0000 Uiso
H191 1.0635 0.0304 0.1925 0.1202 1.0000 Uiso
H192 1.0128 0.2114 0.1715 0.1202 1.0000 Uiso
H201 0.9196 -0.0512 0.2170 0.0892 1.0000 Uiso
H202 0.8683 0.1288 0.1950 0.0892 1.0000 Uiso
H231 0.8376 -0.1178 -0.0024 0.1195 1.0000 Uiso
H232 0.9367 -0.2371 0.0078 0.1195 1.0000 Uiso
H233 0.8363 -0.3033 0.0265 0.1195 1.0000 Uiso
H241 1.0151 -0.2371 0.1754 0.0982 1.0000 Uiso
H242 1.0420 -0.3081 0.1133 0.0982 1.0000 Uiso
H243 0.9417 -0.3743 0.1320 0.0982 1.0000 Uiso
H251 0.7789 -0.2514 0.1616 0.1138 1.0000 Uiso
H252 0.7134 -0.2139 0.0906 0.1138 1.0000 Uiso
H253 0.7015 -0.0940 0.1470 0.1138 1.0000 Uiso
H1011 0.6463 -0.0805 -0.0937 0.0713 1.0000 Uiso
H1021 0.7897 -0.1789 -0.1264 0.0700 1.0000 Uiso
H1031 0.7876 -0.1551 -0.2355 0.0716 1.0000 Uiso
H1041 0.6424 -0.0255 -0.3085 0.0597 1.0000 Uiso
H1071 0.3939 0.1727 -0.2147 0.0583 1.0000 Uiso
H1081 0.2501 0.3030 -0.2867 0.0636 1.0000 Uiso
H1091 0.2417 0.3097 -0.3980 0.0590 1.0000 Uiso
H1121 0.4972 0.0039 -0.4516 0.0599 1.0000 Uiso
H1131 0.4846 0.0035 -0.5635 0.0671 1.0000 Uiso
H1141 0.3639 0.1881 -0.6319 0.0604 1.0000 Uiso
H1161 0.1509 0.4358 -0.5418 0.0554 1.0000 Uiso
H1171 0.3124 0.6474 -0.5417 0.0673 1.0000 Uiso
H1172 0.2438 0.6582 -0.4924 0.0673 1.0000 Uiso
H1181 0.2057 0.9215 -0.5489 0.0730 1.0000 Uiso
H1191 0.1863 0.9263 -0.6603 0.0944 1.0000 Uiso
H1192 0.2808 0.7990 -0.6354 0.0944 1.0000 Uiso
H1201 0.0880 0.7112 -0.7113 0.0722 1.0000 Uiso
H1202 0.1830 0.5845 -0.6873 0.0722 1.0000 Uiso
H1231 0.0752 0.6459 -0.5007 0.0994 1.0000 Uiso
H1232 0.0308 0.8345 -0.5054 0.0994 1.0000 Uiso
H1233 -0.0402 0.6836 -0.5414 0.0994 1.0000 Uiso
H1241 0.0167 0.9158 -0.6677 0.0936 1.0000 Uiso
H1242 -0.0041 0.9958 -0.6051 0.0936 1.0000 Uiso
H1243 -0.0751 0.8449 -0.6412 0.0936 1.0000 Uiso
H1251 -0.0559 0.5444 -0.6855 0.0925 1.0000 Uiso
H1252 0.0172 0.3815 -0.6724 0.0925 1.0000 Uiso
H1253 -0.0370 0.4452 -0.6198 0.0925 1.0000 Uiso

loop_
_atom_type_symbol
_atom_type_scat_dispersion_real
_atom_type_scat_dispersion_imag
_atom_type_scat_Cromer_Mann_a1
_atom_type_scat_Cromer_Mann_b1
_atom_type_scat_Cromer_Mann_a2
_atom_type_scat_Cromer_Mann_b2
_atom_type_scat_Cromer_Mann_a3
_atom_type_scat_Cromer_Mann_b3
_atom_type_scat_Cromer_Mann_a4
_atom_type_scat_Cromer_Mann_b4
_atom_type_scat_Cromer_Mann_c
_atom_type_scat_source
'C   ' 0.0170 0.0090 2.3100 20.8439 1.0200 10.2075 1.5886 0.5687 0.8650 51.6512 0.2156 International_Tables_Vol_IV_Table_2.2B
'H   ' 0.0000 0.0000 0.4930 10.5109 0.3229 26.1257 0.1402 3.1424 0.0408 57.7997 0.0030 International_Tables_Vol_IV_Table_2.2B
'N   ' 0.0290 0.0180 12.2126 0.0057 3.1322 9.8933 2.0125 28.9975 1.1663 0.5826 -11.5290 International_Tables_Vol_IV_Table_2.2B
'O   ' 0.0470 0.0320 3.0485 13.2771 2.2868 5.7011 1.5463 0.3239 0.8670 32.9089 0.2508 International_Tables_Vol_IV_Table_2.2B

loop_
_geom_angle_atom_site_label_1
_geom_angle_site_symmetry_1
_geom_angle_atom_site_label_2
_geom_angle_site_symmetry_2
_geom_angle_atom_site_label_3
_geom_angle_site_symmetry_3
_geom_angle
_geom_angle_publ_flag
C1 . N1 . C5 . 117.4(3) no
N1 . C1 . C2 . 124.0(3) no
N1 . C1 . H11 . 118.0(3) no
C2 . C1 . H11 . 118.0(4) no
C1 . C2 . C3 . 117.8(3) no
C1 . C2 . H21 . 121.1(4) no
C3 . C2 . H21 . 121.1(4) no
C2 . C3 . C4 . 119.5(3) no
C2 . C3 . H31 . 120.3(4) no
C4 . C3 . H31 . 120.3(4) no
C3 . C4 . C5 . 119.1(3) no
C3 . C4 . H41 . 120.5(3) no
C5 . C4 . H41 . 120.4(3) no
N1 . C5 . C4 . 122.2(3) no
N1 . C5 . C6 . 116.4(3) no
C4 . C5 . C6 . 121.4(3) no
C6 . N2 . C10 . 118.9(3) no
C5 . C6 . N2 . 116.7(3) no
C5 . C6 . C7 . 121.3(3) no
N2 . C6 . C7 . 122.1(3) no
C6 . C7 . C8 . 118.7(3) no
C6 . C7 . H71 . 120.7(3) no
C8 . C7 . H71 . 120.7(3) no
C7 . C8 . C9 . 119.6(3) no
C7 . C8 . H81 . 120.2(3) no
C9 . C8 . H81 . 120.2(3) no
C8 . C9 . C10 . 118.7(3) no
C8 . C9 . H91 . 120.7(3) no
C10 . C9 . H91 . 120.7(3) no
N2 . C10 . C9 . 122.0(3) no
N2 . C10 . C11 . 116.8(3) no
C9 . C10 . C11 . 121.1(3) no
C11 . N3 . C15 . 117.7(3) no
C10 . C11 . N3 . 116.4(3) no
C10 . C11 . C12 . 121.2(3) no
N3 . C11 . C12 . 122.5(3) no
C11 . C12 . C13 . 117.8(3) no
C11 . C12 . H121 . 121.1(3) no
C13 . C12 . H121 . 121.1(3) no
C12 . C13 . C14 . 120.5(3) no
C12 . C13 . H131 . 119.8(4) no
C14 . C13 . H131 . 119.7(3) no
C13 . C14 . C15 . 117.3(3) no
C13 . C14 . H141 . 121.3(3) no
C15 . C14 . H141 . 121.4(3) no
N3 . C15 . C14 . 124.2(3) no
N3 . C15 . O1 . 119.3(3) no
C14 . C15 . O1 . 116.5(3) no
C15 . O1 . C16 . 116.5(2) no
O1 . C16 . C17 . 113.8(4) no
O1 . C16 . C21 . 110.2(2) no
C17 . C16 . C21 . 103.6(3) no
O1 . C16 . H161 . 101.1(3) no
C17 . C16 . H161 . 113.0(3) no
C21 . C16 . H161 . 115.6(4) no
C16 . C17 . C18 . 102.4(3) no
C16 . C17 . H171 . 111.2(4) no
C18 . C17 . H171 . 111.2(6) no
C16 . C17 . H172 . 111.2(5) no
C18 . C17 . H172 . 111.2(5) no
H171 . C17 . H172 . 109.5(5) no
C17 . C18 . C19 . 106.9(5) no
C17 . C18 . C22 . 102.3(4) no
C19 . C18 . C22 . 103.4(5) no
C17 . C18 . H181 . 114.1(5) no
C19 . C18 . H181 . 112.1(6) no
C22 . C18 . H181 . 116.9(6) no
C18 . C19 . C20 . 102.7(4) no
C18 . C19 . H191 . 111.2(7) no
C20 . C19 . H191 . 111.2(8) no
C18 . C19 . H192 . 111.1(8) no
C20 . C19 . H192 . 111.1(6) no
H191 . C19 . H192 . 109.4(5) no
C19 . C20 . C21 . 104.8(4) no
C19 . C20 . H201 . 110.6(5) no
C21 . C20 . H201 . 110.6(5) no
C19 . C20 . H202 . 110.7(6) no
C21 . C20 . H202 . 110.6(4) no
H201 . C20 . H202 . 109.5(5) no
C16 . C21 . C20 . 107.5(4) no
C16 . C21 . C22 . 100.9(2) no
C20 . C21 . C22 . 102.1(3) no
C16 . C21 . C25 . 112.9(3) no
C20 . C21 . C25 . 114.0(4) no
C22 . C21 . C25 . 117.9(4) no
C18 . C22 . C21 . 92.4(4) no
C18 . C22 . C23 . 115.1(5) no
C21 . C22 . C23 . 114.4(3) no
C18 . C22 . C24 . 113.2(4) no
C21 . C22 . C24 . 115.8(3) no
C23 . C22 . C24 . 106.0(4) no
C22 . C23 . H231 . 109.4(5) no
C22 . C23 . H232 . 109.4(5) no
H231 . C23 . H232 . 109.4(6) no
C22 . C23 . H233 . 109.5(5) no
H231 . C23 . H233 . 109.5(6) no
H232 . C23 . H233 . 109.5(6) no
C22 . C24 . H241 . 109.5(5) no
C22 . C24 . H242 . 109.5(4) no
H241 . C24 . H242 . 109.5(5) no
C22 . C24 . H243 . 109.5(4) no
H241 . C24 . H243 . 109.4(5) no
H242 . C24 . H243 . 109.4(6) no
C21 . C25 . H251 . 109.4(5) no
C21 . C25 . H252 . 109.5(4) no
H251 . C25 . H252 . 109.5(6) no
C21 . C25 . H253 . 109.4(5) no
H251 . C25 . H253 . 109.5(5) no
H252 . C25 . H253 . 109.5(6) no
C101 . N101 . C105 . 117.2(3) no
N101 . C101 . C102 . 124.0(3) no
N101 . C101 . H1011 . 118.0(4) no
C102 . C101 . H1011 . 118.0(4) no
C101 . C102 . C103 . 118.2(3) no
C101 . C102 . H1021 . 120.9(4) no
C103 . C102 . H1021 . 120.9(4) no
C102 . C103 . C104 . 119.7(3) no
C102 . C103 . H1031 . 120.1(4) no
C104 . C103 . H1031 . 120.1(4) no
C103 . C104 . C105 . 118.1(3) no
C103 . C104 . H1041 . 121.0(3) no
C105 . C104 . H1041 . 120.9(3) no
N101 . C105 . C104 . 122.8(3) no
N101 . C105 . C106 . 116.6(3) no
C104 . C105 . C106 . 120.7(3) no
C106 . N102 . C110 . 118.6(3) no
C105 . C106 . N102 . 116.8(3) no
C105 . C106 . C107 . 121.3(3) no
N102 . C106 . C107 . 121.9(3) no
C106 . C107 . C108 . 119.1(3) no
C106 . C107 . H1071 . 120.5(3) no
C108 . C107 . H1071 . 120.5(3) no
C107 . C108 . C109 . 119.5(3) no
C107 . C108 . H1081 . 120.3(3) no
C109 . C108 . H1081 . 120.3(3) no
C108 . C109 . C110 . 118.4(3) no
C108 . C109 . H1091 . 120.8(3) no
C110 . C109 . H1091 . 120.8(3) no
N102 . C110 . C109 . 122.5(3) no
N102 . C110 . C111 . 116.4(3) no
C109 . C110 . C111 . 121.1(3) no
C111 . N103 . C115 . 117.8(3) no
C110 . C111 . N103 . 116.0(3) no
C110 . C111 . C112 . 122.0(3) no
N103 . C111 . C112 . 122.0(3) no
C111 . C112 . C113 . 119.1(3) no
C111 . C112 . H1121 . 120.5(3) no
C113 . C112 . H1121 . 120.5(3) no
C112 . C113 . C114 . 119.5(3) no
C112 . C113 . H1131 . 120.3(4) no
C114 . C113 . H1131 . 120.3(3) no
C113 . C114 . C115 . 117.9(3) no
C113 . C114 . H1141 . 121.1(3) no
C115 . C114 . H1141 . 121.0(3) no
N103 . C115 . C114 . 123.7(3) no
N103 . C115 . O101 . 119.2(3) no
C114 . C115 . O101 . 117.0(3) no
C115 . O101 . C116 . 117.3(2) no
O101 . C116 . C117 . 113.3(3) no
O101 . C116 . C121 . 110.2(2) no
C117 . C116 . C121 . 104.4(3) no
O101 . C116 . H1161 . 102.1(3) no
C117 . C116 . H1161 . 111.6(3) no
C121 . C116 . H1161 . 115.6(3) no
C116 . C117 . C118 . 103.5(2) no
C116 . C117 . H1171 . 110.9(3) no
C118 . C117 . H1171 . 110.9(4) no
C116 . C117 . H1172 . 110.9(4) no
C118 . C117 . H1172 . 110.9(4) no
H1171 . C117 . H1172 . 109.5(3) no
C117 . C118 . C119 . 106.6(4) no
C117 . C118 . C122 . 101.6(3) no
C119 . C118 . C122 . 102.7(3) no
C117 . C118 . H1181 . 114.0(3) no
C119 . C118 . H1181 . 112.8(4) no
C122 . C118 . H1181 . 117.7(4) no
C118 . C119 . C120 . 103.0(3) no
C118 . C119 . H1191 . 111.1(5) no
C120 . C119 . H1191 . 111.1(4) no
C118 . C119 . H1192 . 111.1(4) no
C120 . C119 . H1192 . 111.1(5) no
H1191 . C119 . H1192 . 109.4(4) no
C119 . C120 . C121 . 104.6(3) no
C119 . C120 . H1201 . 110.7(4) no
C121 . C120 . H1201 . 110.7(3) no
C119 . C120 . H1202 . 110.7(4) no
C121 . C120 . H1202 . 110.7(4) no
H1201 . C120 . H1202 . 109.5(3) no
C116 . C121 . C120 . 107.3(3) no
C116 . C121 . C122 . 100.2(3) no
C120 . C121 . C122 . 101.1(3) no
C116 . C121 . C125 . 114.4(4) no
C120 . C121 . C125 . 114.0(3) no
C122 . C121 . C125 . 118.1(3) no
C118 . C122 . C121 . 93.7(3) no
C118 . C122 . C123 . 113.8(3) no
C121 . C122 . C123 . 114.7(4) no
C118 . C122 . C124 . 113.3(4) no
C121 . C122 . C124 . 115.0(3) no
C123 . C122 . C124 . 106.3(3) no
C122 . C123 . H1231 . 109.4(3) no
C122 . C123 . H1232 . 109.4(5) no
H1231 . C123 . H1232 . 109.5(5) no
C122 . C123 . H1233 . 109.5(4) no
H1231 . C123 . H1233 . 109.5(6) no
H1232 . C123 . H1233 . 109.5(4) no
C122 . C124 . H1241 . 109.4(4) no
C122 . C124 . H1242 . 109.5(4) no
H1241 . C124 . H1242 . 109.5(6) no
C122 . C124 . H1243 . 109.4(5) no
H1241 . C124 . H1243 . 109.5(5) no
H1242 . C124 . H1243 . 109.5(4) no
C121 . C125 . H1251 . 109.4(5) no
C121 . C125 . H1252 . 109.5(4) no
H1251 . C125 . H1252 . 109.5(5) no
C121 . C125 . H1253 . 109.5(4) no
H1251 . C125 . H1253 . 109.5(5) no
H1252 . C125 . H1253 . 109.5(6) no

loop_
_geom_bond_atom_site_label_1
_geom_bond_site_symmetry_1
_geom_bond_atom_site_label_2
_geom_bond_site_symmetry_2
_geom_bond_distance
_geom_bond_publ_flag
N1 . C1 . 1.339(5) yes
N1 . C5 . 1.335(4) yes
C1 . C2 . 1.379(5) yes
C1 . H11 . 0.960(3) no
C2 . C3 . 1.370(5) yes
C2 . H21 . 0.960(4) no
C3 . C4 . 1.376(5) yes
C3 . H31 . 0.960(4) no
C4 . C5 . 1.387(5) yes
C4 . H41 . 0.960(3) no
C5 . C6 . 1.490(4) yes
N2 . C6 . 1.336(4) yes
N2 . C10 . 1.339(4) yes
C6 . C7 . 1.400(5) yes
C7 . C8 . 1.375(5) yes
C7 . H71 . 0.960(3) no
C8 . C9 . 1.376(4) yes
C8 . H81 . 0.960(3) no
C9 . C10 . 1.398(5) yes
C9 . H91 . 0.960(3) no
C10 . C11 . 1.486(4) yes
N3 . C11 . 1.347(4) yes
N3 . C15 . 1.311(4) yes
C11 . C12 . 1.390(5) yes
C12 . C13 . 1.385(5) yes
C12 . H121 . 0.960(4) no
C13 . C14 . 1.357(5) yes
C13 . H131 . 0.960(3) no
C14 . C15 . 1.399(5) yes
C14 . H141 . 0.960(3) no
C15 . O1 . 1.357(4) yes
O1 . C16 . 1.442(4) yes
C16 . C17 . 1.538(5) yes
C16 . C21 . 1.520(5) yes
C16 . H161 . 0.960(3) no
C17 . C18 . 1.538(7) yes
C17 . H171 . 0.960(7) no
C17 . H172 . 0.960(6) no
C18 . C19 . 1.513(9) yes
C18 . C22 . 1.532(8) yes
C18 . H181 . 0.960(4) no
C19 . C20 . 1.507(9) yes
C19 . H191 . 0.959(6) no
C19 . H192 . 0.961(8) no
C20 . C21 . 1.512(6) yes
C20 . H201 . 0.960(5) no
C20 . H202 . 0.960(5) no
C21 . C22 . 1.553(5) yes
C21 . C25 . 1.512(6) yes
C22 . C23 . 1.511(6) yes
C22 . C24 . 1.518(6) yes
C23 . H231 . 0.960(6) no
C23 . H232 . 0.960(5) no
C23 . H233 . 0.959(9) no
C24 . H241 . 0.960(5) no
C24 . H242 . 0.960(5) no
C24 . H243 . 0.960(6) no
C25 . H251 . 0.960(6) no
C25 . H252 . 0.959(7) no
C25 . H253 . 0.960(6) no
N101 . C101 . 1.330(5) yes
N101 . C105 . 1.339(4) yes
C101 . C102 . 1.371(6) yes
C101 . H1011 . 0.960(3) no
C102 . C103 . 1.368(5) yes
C102 . H1021 . 0.960(4) no
C103 . C104 . 1.378(5) yes
C103 . H1031 . 0.960(4) no
C104 . C105 . 1.387(4) yes
C104 . H1041 . 0.960(3) no
C105 . C106 . 1.488(5) yes
N102 . C106 . 1.340(4) yes
N102 . C110 . 1.341(4) yes
C106 . C107 . 1.400(4) yes
C107 . C108 . 1.364(5) yes
C107 . H1071 . 0.960(3) no
C108 . C109 . 1.390(4) yes
C108 . H1081 . 0.960(3) no
C109 . C110 . 1.387(4) yes
C109 . H1091 . 0.960(3) no
C110 . C111 . 1.490(4) yes
N103 . C111 . 1.352(4) yes
N103 . C115 . 1.328(4) yes
C111 . C112 . 1.374(5) yes
C112 . C113 . 1.393(5) yes
C112 . H1121 . 0.960(3) no
C113 . C114 . 1.365(5) yes
C113 . H1131 . 0.960(3) no
C114 . C115 . 1.391(5) yes
C114 . H1141 . 0.960(3) no
C115 . O101 . 1.360(4) yes
O101 . C116 . 1.450(4) yes
C116 . C117 . 1.518(5) yes
C116 . C121 . 1.538(4) yes
C116 . H1161 . 0.960(3) no
C117 . C118 . 1.533(6) yes
C117 . H1171 . 0.960(4) no
C117 . H1172 . 0.960(4) no
C118 . C119 . 1.525(6) yes
C118 . C122 . 1.542(5) yes
C118 . H1181 . 0.960(4) no
C119 . C120 . 1.530(7) yes
C119 . H1191 . 0.960(5) no
C119 . H1192 . 0.960(5) no
C120 . C121 . 1.530(5) yes
C120 . H1201 . 0.960(3) no
C120 . H1202 . 0.960(4) no
C121 . C122 . 1.552(6) yes
C121 . C125 . 1.506(6) yes
C122 . C123 . 1.530(5) yes
C122 . C124 . 1.527(6) yes
C123 . H1231 . 0.960(5) no
C123 . H1232 . 0.960(6) no
C123 . H1233 . 0.960(5) no
C124 . H1241 . 0.960(5) no
C124 . H1242 . 0.960(6) no
C124 . H1243 . 0.960(5) no
C125 . H1251 . 0.960(5) no
C125 . H1252 . 0.960(6) no
C125 . H1253 . 0.960(6) no
